data_3000450
loop_
_publ_author_name
'Sasaki, Toshiyuki'
'Nakane, Takanori'
'Kawamoto, Akihiro'
'Zhao, Yakai'
'Fujimoto, Yushi'
'Nishizawa, Tomohiro'
'Kalita, Nabadeep'
'Tsuzuki, Seiji'
'Ito, Fuyuki'
'Ramamurty, Upadrasta'
'Thakuria, Ranjit'
'Kurisu, Genji'

_publ_section_title
;
 Mechanically-sensitive fluorochromism by molecular domino transformation
 in a Schiff base crystal
;
_journal_name_full 'Journal of Materials Chemistry C'
_journal_page_first 8508
_journal_page_last 8513
_journal_paper_doi 10.1039/D4TC00406J
_journal_volume 12
_journal_year 2024
_chemical_formula_moiety 'C13 H10 N2 O3'
_chemical_formula_sum 'C13 H10 N2 O3'
_chemical_formula_weight 242.23
_space_group_crystal_system orthorhombic
_space_group_IT_number 33
_space_group_name_Hall 'P 2c -2n'
_space_group_name_H-M_alt 'P n a 21'
_atom_sites_solution_hydrogens geom
_audit_creation_date 2023-07-04
_audit_creation_method
;
Olex2 1.5
(compiled 2022.04.07 svn.rca3783a0 for OlexSys, GUI svn.r6498)
;
_cell_angle_alpha 90
_cell_angle_beta 90
_cell_angle_gamma 90
_cell_formula_units_Z 8
_cell_length_a 23.456
_cell_length_b 3.811
_cell_length_c 24.879
_cell_measurement_reflns_used 2456
_cell_measurement_temperature 79
_cell_measurement_theta_max 0.9173833620062193
_cell_measurement_theta_min 0.16317160757312757
_cell_volume 2223.954
_computing_cell_refinement 'dials.two_theta_refine (Waterman et al., 2016)'
_computing_data_collection 'Verlox (Thermo Fisher Scientific) and SerialEM (Mastronarde, 2005)'
_computing_data_reduction 'dials.scale (Beilsten-Edmands et al., 2020)'
_computing_molecular_graphics 'Olex2 1.5 (Dolomanov et al., 2009)'
_computing_publication_material 'Olex2 1.5 (Dolomanov et al., 2009)'
_computing_structure_refinement 'SHELXL 2018/3 (Sheldrick, 2015)'
_computing_structure_solution 'SHELXT 2018/2 (Sheldrick, 2018)'
_diffrn_ambient_temperature 79
_diffrn_measured_fraction_theta_full 0.988
_diffrn_measured_fraction_theta_max 0.988
_diffrn_measurement_device_type
;
Talos Arctica G2
;
_diffrn_radiation_type electrons
_diffrn_radiation_wavelength 0.02508
_diffrn_reflns_av_R_equivalents 0.2254
_diffrn_reflns_av_unetI/netI 0.3167
_diffrn_reflns_Laue_measured_fraction_full 0.988
_diffrn_reflns_Laue_measured_fraction_max 0.988
_diffrn_reflns_limit_h_max 27
_diffrn_reflns_limit_h_min -27
_diffrn_reflns_limit_k_max 4
_diffrn_reflns_limit_k_min -4
_diffrn_reflns_limit_l_max 29
_diffrn_reflns_limit_l_min -29
_diffrn_reflns_number 21049
_diffrn_reflns_point_group_measured_fraction_full 0.974
_diffrn_reflns_point_group_measured_fraction_max 0.974
_diffrn_reflns_theta_full 0.855
_diffrn_reflns_theta_max 0.855
_diffrn_reflns_theta_min 0.123
_exptl_absorpt_coefficient_mu 0.000
_exptl_crystal_colour orange
_exptl_crystal_density_diffrn 1.447
_exptl_crystal_description needle
_exptl_crystal_F_000 379
_refine_diff_density_max 0.206
_refine_diff_density_min -0.132
_refine_diff_density_rms 0.044
_refine_ls_abs_structure_details
;
 All f" are zero, so absolute structure could not be determined
;
_refine_ls_extinction_coef 233(38)
_refine_ls_extinction_expression Fc^*^=kFc[1+0.001xFc^2^\l^3^/sin(2\q)]^-1/4^
_refine_ls_extinction_method 'SHELXL-2018/3 (Sheldrick 2018)'
_refine_ls_goodness_of_fit_ref 0.902
_refine_ls_hydrogen_treatment constr
_refine_ls_matrix_type full
_refine_ls_number_parameters 328
_refine_ls_number_reflns 3836
_refine_ls_number_restraints 757
_refine_ls_restrained_S_all 0.864
_refine_ls_R_factor_all 0.1925
_refine_ls_R_factor_gt 0.1215
_refine_ls_shift/su_max 0.001
_refine_ls_shift/su_mean 0.000
_refine_ls_structure_factor_coef Fsqd
_refine_ls_weighting_details 'w=1/[\s^2^(Fo^2^)+(0.1287P)^2^] where P=(Fo^2^+2Fc^2^)/3'
_refine_ls_weighting_scheme calc
_refine_ls_wR_factor_gt 0.2878
_refine_ls_wR_factor_ref 0.3097
_reflns_Friedel_coverage 0.922
_reflns_Friedel_fraction_full 0.958
_reflns_Friedel_fraction_max 0.958
_reflns_number_gt 1186
_reflns_number_total 3836
_reflns_threshold_expression 'I > 2\s(I)'
_cod_data_source_file 1O.cif
_cod_data_source_block 1O
_cod_depositor_comments 'Releasing structure 3000450 into public domain as published material.'
_cod_original_cell_volume 2224.2
_cod_database_code 3000450
_shelx_shelxl_version_number 2018/3
_shelx_space_group_comment
;
The symmetry employed for this shelxl refinement is uniquely defined
by the following loop, which should always be used as a source of
symmetry information in preference to the above space-group names.
They are only intended as comments.
;
_olex2_refinement_description
;
1. Fixed Uiso
 At 1.2 times of:
  All C(H) groups
 At 1.5 times of:
  All O(H) groups
2. Restrained distances
 C26-C21 \\sim C26-C25 \\sim C24-C23 \\sim C23-C22 \\sim C22-C21 \\sim C15-C14
\\sim C16-C15 \\sim C17-C16
 \\sim C18-C17 \\sim C19-C18 \\sim C19-C14 \\sim C3-C2 \\sim C4-C3 \\sim
C25-C24 \\sim C5-C4 \\sim C6-C5 \\sim C6-
 C1 \\sim C2-C1 \\sim C8-C13 \\sim C9-C8 \\sim C9-C10 \\sim C11-C10 \\sim
C12-C11 \\sim C13-C12
 with sigma of 0.02
3. Uiso/Uaniso restraints and constraints
All non-hydrogen atoms restrained to be isotropic: with sigma of 0.005 and
sigma for terminal atoms of 0.005
Uanis(C12) \\sim Ueq: with sigma of 0.003 and sigma for terminal atoms of 0.005
4. Rigid body (RIGU) restrains
 All non-hydrogen atoms
 with sigma for 1-2 distances of 0.004 and sigma for 1-3 distances of 0.004
5.a Aromatic/amide H refined with riding coordinates:
 C25(H25), C19(H19), C4(H4A), C23(H23), C20(H20), C10(H10), C9(H9), C22(H22),
 C26(H26), C3(H3), C13(H13), C5(H5), C7(H7), C18(H18), C16(H16), C17(H17),
 C12(H12), C6(H6)
5.b Idealised tetrahedral OH refined as rotating group:
 O1(H1), O4(H4)
;
_olex2_submission_special_instructions 'No special instructions were received'

loop_
_space_group_symop_operation_xyz
'x, y, z'
'-x, -y, z+1/2'
'x+1/2, -y+1/2, z'
'-x+1/2, y+1/2, z+1/2'

loop_
_atom_site_label
_atom_site_type_symbol
_atom_site_fract_x
_atom_site_fract_y
_atom_site_fract_z
_atom_site_U_iso_or_equiv
_atom_site_adp_type
_atom_site_occupancy
_atom_site_site_symmetry_order
_atom_site_calc_flag
_atom_site_refinement_flags_posn
_atom_site_refinement_flags_adp
_atom_site_refinement_flags_occupancy
_atom_site_disorder_assembly
_atom_site_disorder_group
C25 C 0.7509(7) -0.189(4) 0.6301(8) 0.020(4) Uani 1 1 d D U . . .
H25 H 0.780827 -0.295797 0.611889 0.024 Uiso 1 1 calc R U . . .
C1 C 0.7322(6) 0.705(4) 0.4038(8) 0.016(4) Uani 1 1 d D U . . .
C19 C 0.4581(6) 0.276(4) 0.6212(10) 0.025(4) Uani 1 1 d D U . . .
H19 H 0.456573 0.181577 0.655642 0.030 Uiso 1 1 calc R U . . .
N1 N 0.6315(7) 0.810(4) 0.3963(11) 0.027(4) Uani 1 1 d . U . . .
N4 N 0.8068(7) -0.241(4) 0.7136(10) 0.017(3) Uani 1 1 d . U . . .
O6 O 0.8410(6) -0.403(4) 0.6919(9) 0.026(4) Uani 1 1 d . U . . .
O1 O 0.6785(6) 0.501(4) 0.4813(8) 0.028(4) Uani 1 1 d . U . . .
H1 H 0.651545 0.561199 0.462385 0.042 Uiso 1 1 calc R U . . .
C15 C 0.5137(6) 0.467(3) 0.5439(8) 0.014(3) Uani 1 1 d D U . . .
O5 O 0.8094(6) -0.168(4) 0.7630(10) 0.025(4) Uani 1 1 d . U . . .
C4 C 0.8283(7) 0.442(4) 0.4517(8) 0.023(4) Uani 1 1 d D U . . .
H4A H 0.861351 0.359751 0.468082 0.027 Uiso 1 1 calc R U . . .
N2 N 0.4398(8) 1.334(4) 0.2827(11) 0.028(4) Uani 1 1 d . U . . .
C21 C 0.6584(6) 0.075(4) 0.6317(7) 0.020(4) Uani 1 1 d D U . . .
C11 C 0.4901(6) 1.210(4) 0.3125(8) 0.014(3) Uani 1 1 d D U . . .
C23 C 0.7113(5) 0.033(4) 0.7122(8) 0.020(4) Uani 1 1 d D U . . .
H23 H 0.715578 0.077861 0.748682 0.023 Uiso 1 1 calc R U . . .
N3 N 0.6105(6) 0.206(3) 0.6000(9) 0.015(3) Uani 1 1 d . U . . .
O2 O 0.4461(7) 1.359(4) 0.2378(10) 0.032(4) Uani 1 1 d . U . . .
C20 C 0.5610(6) 0.192(4) 0.6202(11) 0.022(4) Uani 1 1 d . U . . .
H20 H 0.557842 0.102124 0.654767 0.026 Uiso 1 1 calc R U . . .
C10 C 0.5343(5) 1.042(3) 0.2838(8) 0.017(4) Uani 1 1 d D U . . .
H10 H 0.532614 1.020786 0.246569 0.020 Uiso 1 1 calc R U . . .
C9 C 0.5808(6) 0.908(4) 0.3126(8) 0.017(4) Uani 1 1 d D U . . .
H9 H 0.610002 0.796468 0.293976 0.021 Uiso 1 1 calc R U . . .
C22 C 0.6610(7) 0.127(5) 0.6871(8) 0.025(4) Uani 1 1 d D U . . .
H22 H 0.630468 0.220195 0.706179 0.030 Uiso 1 1 calc R U . . .
C26 C 0.7026(5) -0.092(4) 0.6027(9) 0.021(4) Uani 1 1 d D U . . .
H26 H 0.699076 -0.135278 0.566071 0.026 Uiso 1 1 calc R U . . .
C3 C 0.7770(5) 0.408(4) 0.4784(8) 0.021(4) Uani 1 1 d D U . . .
H3 H 0.775455 0.306101 0.512385 0.025 Uiso 1 1 calc R U . . .
C13 C 0.5378(5) 1.069(4) 0.3973(8) 0.027(4) Uani 1 1 d D U . . .
H13 H 0.536650 1.057559 0.434604 0.032 Uiso 1 1 calc R U . . .
C5 C 0.8321(6) 0.592(4) 0.4015(8) 0.019(4) Uani 1 1 d D U . . .
H5 H 0.867143 0.601139 0.384068 0.023 Uiso 1 1 calc R U . . .
C7 C 0.6783(7) 0.840(4) 0.3760(11) 0.024(4) Uani 1 1 d . U . . .
H7 H 0.681476 0.948389 0.342619 0.028 Uiso 1 1 calc R U . . .
C18 C 0.4082(7) 0.391(4) 0.5959(8) 0.029(4) Uani 1 1 d D U . . .
H18 H 0.372820 0.350267 0.611689 0.035 Uiso 1 1 calc R U . . .
C24 C 0.7554(7) -0.127(4) 0.6846(8) 0.018(4) Uani 1 1 d D U . . .
O3 O 0.4033(6) 1.469(3) 0.3100(8) 0.019(3) Uani 1 1 d . U . . .
C2 C 0.7270(6) 0.530(4) 0.4533(8) 0.021(4) Uani 1 1 d D U . . .
C16 C 0.4627(5) 0.584(4) 0.5192(8) 0.022(4) Uani 1 1 d D U . . .
H16 H 0.463519 0.671895 0.484381 0.027 Uiso 1 1 calc R U . . .
C17 C 0.4118(6) 0.568(3) 0.5470(7) 0.015(4) Uani 1 1 d D U . . .
H17 H 0.379596 0.675398 0.532796 0.018 Uiso 1 1 calc R U . . .
O4 O 0.5604(6) 0.489(4) 0.5145(9) 0.030(4) Uani 1 1 d . U . . .
H4 H 0.587691 0.417634 0.531903 0.046 Uiso 1 1 calc R U . . .
C12 C 0.4935(6) 1.217(4) 0.3685(8) 0.012(3) Uani 1 1 d D U . . .
H12 H 0.464395 1.327672 0.387482 0.014 Uiso 1 1 calc R U . . .
C6 C 0.7836(5) 0.733(3) 0.3766(9) 0.010(4) Uani 1 1 d D U . . .
H6 H 0.785767 0.840382 0.343137 0.012 Uiso 1 1 calc R U . . .
C14 C 0.5098(7) 0.303(4) 0.5946(9) 0.028(4) Uani 1 1 d D U . . .
C8 C 0.5847(6) 0.936(4) 0.3686(8) 0.019(4) Uani 1 1 d D U . . .

loop_
_atom_site_aniso_label
_atom_site_aniso_U_11
_atom_site_aniso_U_22
_atom_site_aniso_U_33
_atom_site_aniso_U_23
_atom_site_aniso_U_13
_atom_site_aniso_U_12
C25 0.021(6) 0.024(6) 0.015(6) 0.002(6) 0.003(5) 0.007(5)
C1 0.019(5) 0.015(6) 0.015(7) -0.004(5) -0.003(5) 0.005(5)
C19 0.031(5) 0.024(7) 0.019(8) 0.000(6) -0.002(5) 0.003(5)
N1 0.027(5) 0.035(6) 0.021(7) 0.002(6) -0.006(5) 0.001(5)
N4 0.022(5) 0.019(6) 0.009(6) 0.002(5) -0.003(5) 0.013(5)
O6 0.017(5) 0.030(6) 0.029(7) -0.001(6) -0.001(5) -0.002(4)
O1 0.033(5) 0.026(6) 0.026(7) 0.001(6) -0.002(5) -0.002(5)
C15 0.015(5) 0.007(5) 0.021(6) -0.001(5) -0.004(5) -0.002(5)
O5 0.026(6) 0.030(6) 0.019(6) 0.000(5) -0.004(5) 0.004(5)
C4 0.025(6) 0.023(6) 0.020(7) -0.002(6) -0.006(5) -0.002(5)
N2 0.026(6) 0.031(6) 0.026(6) 0.005(6) 0.001(5) 0.004(5)
C21 0.018(5) 0.022(6) 0.020(6) -0.001(6) -0.001(5) -0.005(5)
C11 0.014(5) 0.017(6) 0.010(6) -0.005(5) 0.006(5) -0.007(4)
C23 0.022(5) 0.019(6) 0.017(7) -0.002(6) -0.001(5) 0.006(5)
N3 0.025(5) 0.012(5) 0.007(7) -0.001(5) 0.000(5) 0.000(4)
O2 0.029(6) 0.036(6) 0.031(6) 0.004(6) -0.001(5) 0.013(5)
C20 0.026(5) 0.025(6) 0.015(8) -0.001(6) -0.002(5) 0.005(5)
C10 0.016(5) 0.017(6) 0.017(7) -0.002(6) 0.002(5) 0.001(5)
C9 0.012(5) 0.020(6) 0.021(6) 0.000(6) 0.003(5) 0.007(5)
C22 0.017(6) 0.033(6) 0.023(6) -0.003(6) -0.001(5) 0.002(5)
C26 0.022(5) 0.021(6) 0.020(7) 0.000(6) -0.001(5) 0.005(5)
C3 0.024(5) 0.018(6) 0.021(7) 0.000(6) -0.006(5) 0.001(5)
C13 0.024(5) 0.033(6) 0.024(7) -0.005(6) -0.001(5) -0.003(5)
C5 0.018(5) 0.016(6) 0.024(7) 0.003(5) -0.001(5) 0.003(5)
C7 0.026(5) 0.027(7) 0.018(8) -0.004(6) -0.009(5) -0.001(5)
C18 0.025(6) 0.036(7) 0.027(7) 0.006(6) 0.002(6) -0.001(5)
C24 0.020(5) 0.017(6) 0.017(6) -0.004(6) -0.001(5) 0.003(5)
O3 0.019(5) 0.011(5) 0.027(7) 0.007(5) -0.001(5) 0.000(4)
C2 0.022(5) 0.019(6) 0.022(7) 0.002(5) -0.001(5) 0.003(5)
C16 0.021(5) 0.023(6) 0.022(7) -0.002(6) -0.001(5) -0.003(5)
C17 0.012(5) 0.013(6) 0.021(7) -0.003(5) -0.004(5) 0.000(5)
O4 0.029(5) 0.029(6) 0.033(7) 0.001(6) 0.002(5) 0.000(5)
C12 0.013(5) 0.012(5) 0.010(5) -0.002(4) 0.005(4) 0.000(4)
C6 0.019(5) 0.005(5) 0.005(7) -0.002(5) -0.003(5) 0.002(5)
C14 0.029(5) 0.033(7) 0.023(7) -0.002(6) -0.003(5) 0.007(5)
C8 0.018(5) 0.017(6) 0.021(6) 0.001(6) -0.001(5) 0.000(5)

loop_
_atom_type_symbol
_atom_type_description
_atom_type_scat_dispersion_real
_atom_type_scat_dispersion_imag
_atom_type_scat_source
C C 0.0000 0.0000 'International Tables Vol C Tables 4.2.6.8 and 6.1.1.4'
H H 0.0000 0.0000 'International Tables Vol C Tables 4.2.6.8 and 6.1.1.4'
N N 0.0000 0.0000 'International Tables Vol C Tables 4.2.6.8 and 6.1.1.4'
O O 0.0000 0.0000 'International Tables Vol C Tables 4.2.6.8 and 6.1.1.4'

loop_
_geom_angle_atom_site_label_1
_geom_angle_atom_site_label_2
_geom_angle_atom_site_label_3
_geom_angle
_geom_angle_site_symmetry_1
_geom_angle_site_symmetry_3
C26 C25 H25 119.8 . .
C26 C25 C24 120.4(19) . .
C24 C25 H25 119.8 . .
C2 C1 C7 118.9(15) . .
C6 C1 C7 118.2(18) . .
C6 C1 C2 122.6(17) . .
C18 C19 H19 120.2 . .
C14 C19 H19 120.2 . .
C14 C19 C18 120(2) . .
C7 N1 C8 118(2) . .
O6 N4 O5 123(2) . .
O6 N4 C24 120(2) . .
O5 N4 C24 117.0(17) . .
C2 O1 H1 109.5 . .
O4 C15 C16 116.2(17) . .
O4 C15 C14 125.2(15) . .
C14 C15 C16 118.2(17) . .
C3 C4 H4A 118.9 . .
C5 C4 H4A 118.9 . .
C5 C4 C3 122.2(18) . .
O2 N2 C11 115(2) . .
O2 N2 O3 128(2) . .
O3 N2 C11 115(2) . .
C22 C21 N3 121.1(16) . .
C22 C21 C26 122.4(18) . .
C26 C21 N3 116.4(18) . .
C10 C11 N2 118.5(18) . .
C12 C11 N2 122.9(16) . .
C12 C11 C10 118.2(18) . .
C22 C23 H23 119.0 . .
C22 C23 C24 121.9(19) . .
C24 C23 H23 119.0 . .
C20 N3 C21 119(2) . .
N3 C20 H20 117.1 . .
N3 C20 C14 126(2) . .
C14 C20 H20 117.1 . .
C11 C10 H10 120.8 . .
C9 C10 C11 118.5(18) . .
C9 C10 H10 120.8 . .
C10 C9 H9 118.9 . .
C8 C9 C10 122.2(18) . .
C8 C9 H9 118.9 . .
C21 C22 H22 121.7 . .
C23 C22 C21 116.5(18) . .
C23 C22 H22 121.7 . .
C25 C26 C21 118.2(19) . .
C25 C26 H26 120.9 . .
C21 C26 H26 120.9 . .
C4 C3 H3 120.6 . .
C4 C3 C2 118.7(18) . .
C2 C3 H3 120.6 . .
C12 C13 H13 120.9 . .
C12 C13 C8 118.2(19) . .
C8 C13 H13 120.9 . .
C4 C5 H5 119.8 . .
C4 C5 C6 120.5(18) . .
C6 C5 H5 119.8 . .
C1 C7 H7 119.1 . .
N1 C7 C1 122(2) . .
N1 C7 H7 119.1 . .
C19 C18 H18 120.3 . .
C17 C18 C19 119.5(19) . .
C17 C18 H18 120.3 . .
C25 C24 N4 119.7(16) . .
C25 C24 C23 120.4(18) . .
C23 C24 N4 119.9(18) . .
C1 C2 C3 118.3(17) . .
O1 C2 C1 124.6(15) . .
O1 C2 C3 116.7(17) . .
C15 C16 H16 120.0 . .
C17 C16 C15 120.0(18) . .
C17 C16 H16 120.0 . .
C18 C17 H17 119.6 . .
C16 C17 C18 120.8(17) . .
C16 C17 H17 119.6 . .
C15 O4 H4 109.5 . .
C11 C12 H12 118.3 . .
C13 C12 C11 123.4(19) . .
C13 C12 H12 118.3 . .
C1 C6 C5 117.5(19) . .
C1 C6 H6 121.3 . .
C5 C6 H6 121.3 . .
C19 C14 C15 121.1(19) . .
C19 C14 C20 120.2(19) . .
C15 C14 C20 118.5(16) . .
N1 C8 C9 121.4(17) . .
N1 C8 C13 119.6(19) . .
C9 C8 C13 118.8(18) . .

loop_
_geom_bond_atom_site_label_1
_geom_bond_atom_site_label_2
_geom_bond_distance
_geom_bond_site_symmetry_2
C25 H25 0.9300 .
C25 C26 1.373(16) .
C25 C24 1.378(17) .
C1 C7 1.53(3) .
C1 C2 1.406(17) .
C1 C6 1.385(15) .
C19 H19 0.9300 .
C19 C18 1.400(16) .
C19 C14 1.386(16) .
N1 C7 1.21(2) .
N1 C8 1.38(2) .
N4 O6 1.15(2) .
N4 O5 1.26(3) .
N4 C24 1.47(3) .
O1 H1 0.8200 .
O1 C2 1.34(2) .
C15 C16 1.415(15) .
C15 O4 1.32(2) .
C15 C14 1.412(18) .
C4 H4A 0.9300 .
C4 C3 1.382(15) .
C4 C5 1.376(17) .
N2 C11 1.47(3) .
N2 O2 1.13(3) .
N2 O3 1.21(2) .
C21 N3 1.46(2) .
C21 C22 1.394(17) .
C21 C26 1.414(16) .
C11 C10 1.414(15) .
C11 C12 1.395(17) .
C23 H23 0.9300 .
C23 C22 1.382(16) .
C23 C24 1.383(16) .
N3 C20 1.26(2) .
C20 H20 0.9300 .
C20 C14 1.42(2) .
C10 H10 0.9300 .
C10 C9 1.402(16) .
C9 H9 0.9300 .
C9 C8 1.400(17) .
C22 H22 0.9300 .
C26 H26 0.9300 .
C3 H3 0.9300 .
C3 C2 1.408(15) .
C13 H13 0.9300 .
C13 C12 1.384(16) .
C13 C8 1.405(16) .
C5 H5 0.9300 .
C5 C6 1.403(15) .
C7 H7 0.9300 .
C18 H18 0.9300 .
C18 C17 1.394(17) .
C16 H16 0.9300 .
C16 C17 1.380(15) .
C17 H17 0.9300 .
O4 H4 0.8200 .
C12 H12 0.9300 .
C6 H6 0.9300 .

loop_
_geom_torsion_atom_site_label_1
_geom_torsion_atom_site_label_2
_geom_torsion_atom_site_label_3
_geom_torsion_atom_site_label_4
_geom_torsion
_geom_torsion_site_symmetry_1
_geom_torsion_site_symmetry_2
_geom_torsion_site_symmetry_3
_geom_torsion_site_symmetry_4
C19 C18 C17 C16 10(2) . . . .
O6 N4 C24 C25 -6(3) . . . .
O6 N4 C24 C23 172.5(16) . . . .
C15 C16 C17 C18 -9(2) . . . .
O5 N4 C24 C25 177.8(17) . . . .
O5 N4 C24 C23 -4(2) . . . .
C4 C3 C2 C1 -5(2) . . . .
C4 C3 C2 O1 -178.3(16) . . . .
C4 C5 C6 C1 -2(2) . . . .
N2 C11 C10 C9 -176.8(14) . . . .
N2 C11 C12 C13 173.1(14) . . . .
C21 N3 C20 C14 -178.8(16) . . . .
C11 C10 C9 C8 0(2) . . . .
N3 C21 C22 C23 -172.0(14) . . . .
N3 C21 C26 C25 173.7(14) . . . .
N3 C20 C14 C19 -179.6(17) . . . .
N3 C20 C14 C15 -5(3) . . . .
O2 N2 C11 C10 -18(3) . . . .
O2 N2 C11 C12 169.3(18) . . . .
C10 C11 C12 C13 0(2) . . . .
C10 C9 C8 N1 -178.4(14) . . . .
C10 C9 C8 C13 7(3) . . . .
C22 C21 N3 C20 -38(2) . . . .
C22 C21 C26 C25 -4(2) . . . .
C22 C23 C24 C25 2(3) . . . .
C22 C23 C24 N4 -176.6(15) . . . .
C26 C25 C24 N4 178.4(14) . . . .
C26 C25 C24 C23 0(3) . . . .
C26 C21 N3 C20 144.8(17) . . . .
C26 C21 C22 C23 5(3) . . . .
C3 C4 C5 C6 3(2) . . . .
C5 C4 C3 C2 0(2) . . . .
C7 C1 C2 O1 -7(3) . . . .
C7 C1 C2 C3 -179.9(16) . . . .
C7 C1 C6 C5 -177.0(15) . . . .
C7 N1 C8 C9 37(3) . . . .
C7 N1 C8 C13 -148.2(18) . . . .
C18 C19 C14 C15 5(3) . . . .
C18 C19 C14 C20 178.9(16) . . . .
C24 C25 C26 C21 1(2) . . . .
C24 C23 C22 C21 -4(2) . . . .
O3 N2 C11 C10 178.5(14) . . . .
O3 N2 C11 C12 6(3) . . . .
C2 C1 C7 N1 2(3) . . . .
C2 C1 C6 C5 -3(2) . . . .
C16 C15 C14 C19 -4(2) . . . .
C16 C15 C14 C20 -178.5(16) . . . .
O4 C15 C16 C17 179.4(15) . . . .
O4 C15 C14 C19 -176.4(17) . . . .
O4 C15 C14 C20 9(3) . . . .
C12 C11 C10 C9 -3(2) . . . .
C12 C13 C8 N1 175.2(15) . . . .
C12 C13 C8 C9 -10(2) . . . .
C6 C1 C7 N1 176.6(17) . . . .
C6 C1 C2 O1 179.1(17) . . . .
C6 C1 C2 C3 6(3) . . . .
C14 C19 C18 C17 -7(3) . . . .
C14 C15 C16 C17 6(2) . . . .
C8 N1 C7 C1 -179.5(16) . . . .
C8 C13 C12 C11 7(2) . . . .
